data_1507368
loop_
_publ_author_name
'Booker-Milburn, Kevin I'
'Jenkins, Helen'
'Charmant, Jonathan P. H.'
'Mohr, Peter'

_publ_section_title
;
 Synthesis of the reported structure of pogostol and a total aynthesis of
 (+/-)-kessane without the use of protecting groups.
;
_journal_issue 18
_journal_name_full 'Organic letters'
_journal_page_first 3309
_journal_page_last 3312
_journal_paper_doi 10.1021/ol035373u
_journal_volume 5
_journal_year 2003
_chemical_formula_moiety 'C19 H25 N O5'
_chemical_formula_sum 'C19 H25 N O5'
_chemical_formula_weight 347.40
_chemical_name_systematic ?
_space_group_IT_number 61
_symmetry_cell_setting orthorhombic
_symmetry_space_group_name_Hall '-P 2ac 2ab'
_symmetry_space_group_name_H-M 'P b c a'
_atom_sites_solution_hydrogens geom
_atom_sites_solution_primary direct
_atom_sites_solution_secondary difmap
_audit_creation_method SHELXL-97
_cell_angle_alpha 90.00
_cell_angle_beta 90.00
_cell_angle_gamma 90.00
_cell_formula_units_Z 8
_cell_length_a 12.774(7)
_cell_length_b 10.955(4)
_cell_length_c 25.097(9)
_cell_measurement_reflns_used 1199
_cell_measurement_temperature 100(2)
_cell_measurement_theta_max 18.93
_cell_measurement_theta_min 2.94
_cell_volume 3512(3)
_computing_cell_refinement 'Bruker SMART'
_computing_data_collection 'Bruker SMART'
_computing_data_reduction 'Bruker SAINT'
_computing_molecular_graphics 'Bruker SHELXTL'
_computing_publication_material 'Bruker SHELXTL'
_computing_structure_refinement 'SHELXL-97 (Sheldrick, 1997)'
_computing_structure_solution 'SHELXS-97 (Sheldrick, 1990)'
_diffrn_ambient_temperature 100(2)
_diffrn_measured_fraction_theta_full 1.000
_diffrn_measured_fraction_theta_max 1.000
_diffrn_measurement_device_type 'CCD area detector'
_diffrn_measurement_method 'frames, each covering 0.3 \% in \w'
_diffrn_radiation_monochromator graphite
_diffrn_radiation_source 'fine-focus sealed tube'
_diffrn_radiation_type MoK\a
_diffrn_radiation_wavelength 0.71073
_diffrn_reflns_av_R_equivalents 0.0796
_diffrn_reflns_av_sigmaI/netI 0.0521
_diffrn_reflns_limit_h_max 12
_diffrn_reflns_limit_h_min -14
_diffrn_reflns_limit_k_max 12
_diffrn_reflns_limit_k_min -12
_diffrn_reflns_limit_l_max 29
_diffrn_reflns_limit_l_min -29
_diffrn_reflns_number 18382
_diffrn_reflns_theta_full 24.49
_diffrn_reflns_theta_max 24.49
_diffrn_reflns_theta_min 1.62
_diffrn_standards_decay_% 0
_exptl_absorpt_coefficient_mu 0.095
_exptl_absorpt_correction_T_max 0.980
_exptl_absorpt_correction_T_min 0.870
_exptl_absorpt_correction_type multi-scan
_exptl_absorpt_process_details 'SADABS (Sheldrick, 2001)'
_exptl_crystal_colour colourless
_exptl_crystal_density_diffrn 1.314
_exptl_crystal_density_method 'not measured'
_exptl_crystal_description block
_exptl_crystal_F_000 1488
_exptl_crystal_size_max 0.70
_exptl_crystal_size_mid 0.40
_exptl_crystal_size_min 0.20
_refine_diff_density_max 0.167
_refine_diff_density_min -0.201
_refine_diff_density_rms 0.043
_refine_ls_extinction_method none
_refine_ls_goodness_of_fit_ref 1.019
_refine_ls_hydrogen_treatment constr
_refine_ls_matrix_type full
_refine_ls_number_parameters 229
_refine_ls_number_reflns 2922
_refine_ls_number_restraints 0
_refine_ls_restrained_S_all 1.019
_refine_ls_R_factor_all 0.0730
_refine_ls_R_factor_gt 0.0473
_refine_ls_shift/su_max 0.000
_refine_ls_shift/su_mean 0.000
_refine_ls_structure_factor_coef Fsqd
_refine_ls_weighting_details 'calc w=1/[\s^2^(Fo^2^)+(0.0325P)^2^+1.7260P] where P=(Fo^2^+2Fc^2^)/3'
_refine_ls_weighting_scheme calc
_refine_ls_wR_factor_gt 0.0920
_refine_ls_wR_factor_ref 0.1008
_reflns_number_gt 2161
_reflns_number_total 2922
_reflns_threshold_expression >2\s(I)
_cod_data_source_file ol035373usi20030723_034843.cif
_cod_data_source_block hj3421aa
_cod_depositor_comments
;
The following automatic conversions were performed:

'_symmetry_cell_setting' value 'Orthorhombic' changed to
'orthorhombic' according to
/home/saulius/struct/CIF-dictionaries/cif_core.dic dictionary named
'cif_core.dic' version 2.4.1 from 2010-06-29.

Automatic conversion script
Id: cif_fix_values 1715 2011-07-08 13:25:40Z adriana 
;
_cod_original_sg_symbol_H-M Pbca
_cod_database_code 1507368

loop_
_symmetry_equiv_pos_as_xyz
'x, y, z'
'-x+1/2, -y, z+1/2'
'-x, y+1/2, -z+1/2'
'x+1/2, -y+1/2, -z'
'-x, -y, -z'
'x-1/2, y, -z-1/2'
'x, -y-1/2, z-1/2'
'-x-1/2, y-1/2, z'

loop_
_atom_site_label
_atom_site_type_symbol
_atom_site_fract_x
_atom_site_fract_y
_atom_site_fract_z
_atom_site_U_iso_or_equiv
_atom_site_adp_type
_atom_site_occupancy
_atom_site_symmetry_multiplicity
_atom_site_calc_flag
_atom_site_refinement_flags
C1 C 0.79549(18) 0.02514(19) 0.55030(8) 0.0251(5) Uani 1 1 d .
H1 H 0.7410 -0.0170 0.5284 0.030 Uiso 1 1 calc R
C2 C 0.74444(18) 0.0694(2) 0.60138(8) 0.0246(5) Uani 1 1 d .
H2A H 0.7004 0.0026 0.6156 0.030 Uiso 1 1 calc R
H2B H 0.6973 0.1382 0.5924 0.030 Uiso 1 1 calc R
C3 C 0.81836(18) 0.11124(19) 0.64542(8) 0.0226(5) Uani 1 1 d .
H3 H 0.8679 0.1724 0.6300 0.027 Uiso 1 1 calc R
C4 C 0.7621(2) 0.1709(2) 0.69315(9) 0.0343(6) Uani 1 1 d .
H4 H 0.7477 0.2587 0.6851 0.041 Uiso 1 1 calc R
C5 C 0.8461(2) 0.1617(2) 0.73634(9) 0.0416(7) Uani 1 1 d .
H5A H 0.9019 0.2231 0.7306 0.050 Uiso 1 1 calc R
H5B H 0.8154 0.1740 0.7722 0.050 Uiso 1 1 calc R
C6 C 0.8893(2) 0.0326(2) 0.73048(9) 0.0339(6) Uani 1 1 d .
H6A H 0.8462 -0.0265 0.7507 0.041 Uiso 1 1 calc R
H6B H 0.9624 0.0281 0.7434 0.041 Uiso 1 1 calc R
C7 C 0.88353(18) 0.0063(2) 0.66989(8) 0.0239(5) Uani 1 1 d .
H7 H 0.8426 -0.0707 0.6651 0.029 Uiso 1 1 calc R
C8 C 0.99104(19) -0.0130(2) 0.64337(9) 0.0261(6) Uani 1 1 d .
C9 C 0.98532(19) -0.0031(2) 0.58243(8) 0.0271(6) Uani 1 1 d .
H9A H 0.9882 0.0844 0.5727 0.033 Uiso 1 1 calc R
H9B H 1.0484 -0.0426 0.5673 0.033 Uiso 1 1 calc R
C10 C 0.88871(19) -0.0596(2) 0.55569(9) 0.0289(6) Uani 1 1 d .
H10A H 0.9089 -0.0882 0.5197 0.035 Uiso 1 1 calc R
H10B H 0.8670 -0.1320 0.5765 0.035 Uiso 1 1 calc R
C11 C 0.6608(2) 0.1075(3) 0.70947(10) 0.0502(8) Uani 1 1 d .
H11A H 0.6747 0.0208 0.7160 0.075 Uiso 1 1 calc R
H11B H 0.6091 0.1157 0.6808 0.075 Uiso 1 1 calc R
H11C H 0.6336 0.1453 0.7420 0.075 Uiso 1 1 calc R
C12 C 1.0367(2) -0.1351(2) 0.65991(10) 0.0381(6) Uani 1 1 d .
H12A H 1.1096 -0.1404 0.6479 0.057 Uiso 1 1 calc R
H12B H 0.9960 -0.2012 0.6437 0.057 Uiso 1 1 calc R
H12C H 1.0341 -0.1425 0.6988 0.057 Uiso 1 1 calc R
C13 C 0.76718(18) 0.18900(19) 0.48862(8) 0.0210(5) Uani 1 1 d .
C14 C 0.81895(17) 0.28985(18) 0.45845(8) 0.0188(5) Uani 1 1 d .
C15 C 0.92155(17) 0.32652(18) 0.46944(8) 0.0219(5) Uani 1 1 d .
H15 H 0.9618 0.2839 0.4953 0.026 Uiso 1 1 calc R
C16 C 0.96416(18) 0.42487(19) 0.44263(8) 0.0231(5) Uani 1 1 d .
H16 H 1.0334 0.4517 0.4501 0.028 Uiso 1 1 calc R
C17 C 0.90382(17) 0.48311(19) 0.40480(9) 0.0233(5) Uani 1 1 d .
C18 C 0.80360(18) 0.44605(19) 0.39164(8) 0.0247(5) Uani 1 1 d .
H18 H 0.7650 0.4863 0.3645 0.030 Uiso 1 1 calc R
C19 C 0.76144(18) 0.34906(19) 0.41913(8) 0.0240(5) Uani 1 1 d .
H19 H 0.6924 0.3223 0.4112 0.029 Uiso 1 1 calc R
N1 N 0.94621(18) 0.59422(17) 0.37974(8) 0.0313(5) Uani 1 1 d .
O1 O 1.06656(12) 0.07549(14) 0.66190(6) 0.0301(4) Uani 1 1 d .
H1A H 1.0438 0.1462 0.6562 0.045 Uiso 1 1 calc R
O2 O 0.83515(12) 0.12997(12) 0.51971(5) 0.0223(4) Uani 1 1 d .
O3 O 0.67447(12) 0.16535(13) 0.48500(6) 0.0262(4) Uani 1 1 d .
O4 O 0.89253(15) 0.64672(14) 0.34648(7) 0.0399(5) Uani 1 1 d .
O5 O 1.03286(14) 0.63046(15) 0.39431(7) 0.0427(5) Uani 1 1 d .

loop_
_atom_site_aniso_label
_atom_site_aniso_U_11
_atom_site_aniso_U_22
_atom_site_aniso_U_33
_atom_site_aniso_U_23
_atom_site_aniso_U_13
_atom_site_aniso_U_12
C1 0.0303(14) 0.0196(11) 0.0254(12) 0.0005(9) -0.0018(10) -0.0089(11)
C2 0.0223(13) 0.0265(12) 0.0250(12) 0.0045(10) 0.0009(10) -0.0051(11)
C3 0.0234(13) 0.0227(12) 0.0218(12) 0.0003(9) 0.0034(10) -0.0037(10)
C4 0.0359(15) 0.0401(15) 0.0269(13) -0.0020(11) 0.0083(12) 0.0030(13)
C5 0.0467(17) 0.0530(17) 0.0252(14) -0.0108(12) 0.0050(12) -0.0046(14)
C6 0.0315(15) 0.0480(16) 0.0221(13) 0.0056(11) -0.0004(11) -0.0066(13)
C7 0.0250(13) 0.0237(12) 0.0229(12) 0.0036(10) 0.0004(10) -0.0052(10)
C8 0.0306(14) 0.0230(12) 0.0246(13) 0.0031(10) -0.0011(11) -0.0013(11)
C9 0.0300(14) 0.0231(12) 0.0283(13) 0.0014(10) 0.0068(11) 0.0054(11)
C10 0.0420(16) 0.0218(12) 0.0228(12) -0.0008(10) 0.0007(11) 0.0013(12)
C11 0.0322(16) 0.084(2) 0.0345(16) 0.0043(14) 0.0117(13) 0.0076(16)
C12 0.0409(16) 0.0350(14) 0.0384(15) 0.0078(12) 0.0009(13) 0.0077(13)
C13 0.0255(14) 0.0197(12) 0.0179(11) -0.0064(9) -0.0012(10) 0.0006(10)
C14 0.0172(12) 0.0194(11) 0.0197(11) -0.0057(9) 0.0023(9) 0.0029(10)
C15 0.0219(13) 0.0195(11) 0.0244(12) -0.0037(9) 0.0007(10) 0.0028(10)
C16 0.0188(13) 0.0207(12) 0.0299(13) -0.0057(10) 0.0044(10) 0.0006(10)
C17 0.0265(14) 0.0177(11) 0.0257(13) -0.0030(9) 0.0060(10) 0.0002(10)
C18 0.0295(14) 0.0211(12) 0.0234(12) -0.0007(9) -0.0013(10) 0.0061(11)
C19 0.0233(13) 0.0220(12) 0.0267(12) -0.0062(10) -0.0016(10) 0.0017(10)
N1 0.0374(14) 0.0227(11) 0.0339(12) -0.0015(9) 0.0099(11) 0.0033(10)
O1 0.0245(9) 0.0347(9) 0.0311(9) 0.0023(8) -0.0011(8) -0.0016(8)
O2 0.0247(9) 0.0207(8) 0.0216(8) 0.0026(6) -0.0020(7) -0.0021(7)
O3 0.0203(9) 0.0276(9) 0.0307(9) -0.0029(7) -0.0022(7) -0.0053(8)
O4 0.0562(12) 0.0278(9) 0.0357(10) 0.0082(8) 0.0001(9) 0.0030(9)
O5 0.0320(11) 0.0302(10) 0.0658(13) 0.0065(9) 0.0057(10) -0.0071(9)

loop_
_atom_type_symbol
_atom_type_description
_atom_type_scat_dispersion_real
_atom_type_scat_dispersion_imag
_atom_type_scat_source
C C 0.0033 0.0016 'International Tables Vol C Tables 4.2.6.8 and 6.1.1.4'
H H 0.0000 0.0000 'International Tables Vol C Tables 4.2.6.8 and 6.1.1.4'
N N 0.0061 0.0033 'International Tables Vol C Tables 4.2.6.8 and 6.1.1.4'
O O 0.0106 0.0060 'International Tables Vol C Tables 4.2.6.8 and 6.1.1.4'

loop_
_geom_angle_atom_site_label_1
_geom_angle_atom_site_label_2
_geom_angle_atom_site_label_3
_geom_angle
O2 C1 C10 104.70(18)
O2 C1 C2 109.83(17)
C10 C1 C2 117.24(18)
O2 C1 H1 108.2
C10 C1 H1 108.2
C2 C1 H1 108.2
C1 C2 C3 116.26(19)
C1 C2 H2A 108.2
C3 C2 H2A 108.2
C1 C2 H2B 108.2
C3 C2 H2B 108.2
H2A C2 H2B 107.4
C2 C3 C4 113.71(19)
C2 C3 C7 113.47(18)
C4 C3 C7 104.90(17)
C2 C3 H3 108.2
C4 C3 H3 108.2
C7 C3 H3 108.2
C11 C4 C5 112.0(2)
C11 C4 C3 114.3(2)
C5 C4 C3 101.29(19)
C11 C4 H4 109.6
C5 C4 H4 109.6
C3 C4 H4 109.6
C6 C5 C4 104.3(2)
C6 C5 H5A 110.9
C4 C5 H5A 110.9
C6 C5 H5B 110.9
C4 C5 H5B 110.9
H5A C5 H5B 108.9
C5 C6 C7 104.46(18)
C5 C6 H6A 110.9
C7 C6 H6A 110.9
C5 C6 H6B 110.9
C7 C6 H6B 110.9
H6A C6 H6B 108.9
C8 C7 C3 114.25(18)
C8 C7 C6 114.04(19)
C3 C7 C6 106.11(18)
C8 C7 H7 107.4
C3 C7 H7 107.4
C6 C7 H7 107.4
O1 C8 C12 104.28(19)
O1 C8 C9 107.77(18)
C12 C8 C9 110.68(19)
O1 C8 C7 111.32(17)
C12 C8 C7 110.25(19)
C9 C8 C7 112.23(19)
C10 C9 C8 116.46(19)
C10 C9 H9A 108.2
C8 C9 H9A 108.2
C10 C9 H9B 108.2
C8 C9 H9B 108.2
H9A C9 H9B 107.3
C1 C10 C9 115.11(18)
C1 C10 H10A 108.5
C9 C10 H10A 108.5
C1 C10 H10B 108.5
C9 C10 H10B 108.5
H10A C10 H10B 107.5
C4 C11 H11A 109.5
C4 C11 H11B 109.5
H11A C11 H11B 109.5
C4 C11 H11C 109.5
H11A C11 H11C 109.5
H11B C11 H11C 109.5
C8 C12 H12A 109.5
C8 C12 H12B 109.5
H12A C12 H12B 109.5
C8 C12 H12C 109.5
H12A C12 H12C 109.5
H12B C12 H12C 109.5
O3 C13 O2 125.0(2)
O3 C13 C14 123.4(2)
O2 C13 C14 111.52(19)
C19 C14 C15 120.1(2)
C19 C14 C13 118.1(2)
C15 C14 C13 121.83(19)
C16 C15 C14 119.8(2)
C16 C15 H15 120.1
C14 C15 H15 120.1
C17 C16 C15 118.4(2)
C17 C16 H16 120.8
C15 C16 H16 120.8
C16 C17 C18 123.1(2)
C16 C17 N1 118.1(2)
C18 C17 N1 118.7(2)
C19 C18 C17 118.0(2)
C19 C18 H18 121.0
C17 C18 H18 121.0
C18 C19 C14 120.6(2)
C18 C19 H19 119.7
C14 C19 H19 119.7
O4 N1 O5 123.7(2)
O4 N1 C17 118.3(2)
O5 N1 C17 118.0(2)
C8 O1 H1A 109.5
C13 O2 C1 117.34(17)

loop_
_geom_bond_atom_site_label_1
_geom_bond_atom_site_label_2
_geom_bond_distance
C1 O2 1.471(2)
C1 C10 1.516(3)
C1 C2 1.518(3)
C1 H1 1.0000
C2 C3 1.524(3)
C2 H2A 0.9900
C2 H2B 0.9900
C3 C4 1.542(3)
C3 C7 1.546(3)
C3 H3 1.0000
C4 C11 1.525(4)
C4 C5 1.529(3)
C4 H4 1.0000
C5 C6 1.525(3)
C5 H5A 0.9900
C5 H5B 0.9900
C6 C7 1.549(3)
C6 H6A 0.9900
C6 H6B 0.9900
C7 C8 1.541(3)
C7 H7 1.0000
C8 O1 1.445(3)
C8 C12 1.517(3)
C8 C9 1.535(3)
C9 C10 1.535(3)
C9 H9A 0.9900
C9 H9B 0.9900
C10 H10A 0.9900
C10 H10B 0.9900
C11 H11A 0.9800
C11 H11B 0.9800
C11 H11C 0.9800
C12 H12A 0.9800
C12 H12B 0.9800
C12 H12C 0.9800
C13 O3 1.216(3)
C13 O2 1.334(3)
C13 C14 1.494(3)
C14 C19 1.391(3)
C14 C15 1.398(3)
C15 C16 1.382(3)
C15 H15 0.9500
C16 C17 1.379(3)
C16 H16 0.9500
C17 C18 1.383(3)
C17 N1 1.473(3)
C18 C19 1.376(3)
C18 H18 0.9500
C19 H19 0.9500
N1 O4 1.224(2)
N1 O5 1.231(3)
O1 H1A 0.8400

loop_
_geom_torsion_atom_site_label_1
_geom_torsion_atom_site_label_2
_geom_torsion_atom_site_label_3
_geom_torsion_atom_site_label_4
_geom_torsion
O2 C1 C2 C3 -74.9(2)
C10 C1 C2 C3 44.4(3)
C1 C2 C3 C4 172.30(18)
C1 C2 C3 C7 -67.9(2)
C2 C3 C4 C11 40.7(3)
C7 C3 C4 C11 -83.9(2)
C2 C3 C4 C5 161.31(19)
C7 C3 C4 C5 36.8(2)
C11 C4 C5 C6 78.3(3)
C3 C4 C5 C6 -43.9(2)
C4 C5 C6 C7 34.0(2)
C2 C3 C7 C8 92.3(2)
C4 C3 C7 C8 -142.98(19)
C2 C3 C7 C6 -141.15(19)
C4 C3 C7 C6 -16.5(2)
C5 C6 C7 C8 116.2(2)
C5 C6 C7 C3 -10.5(2)
C3 C7 C8 O1 79.1(2)
C6 C7 C8 O1 -43.2(2)
C3 C7 C8 C12 -165.68(19)
C6 C7 C8 C12 72.0(2)
C3 C7 C8 C9 -41.8(3)
C6 C7 C8 C9 -164.08(18)
O1 C8 C9 C10 -162.26(18)
C12 C8 C9 C10 84.3(3)
C7 C8 C9 C10 -39.3(3)
O2 C1 C10 C9 57.5(2)
C2 C1 C10 C9 -64.5(3)
C8 C9 C10 C1 88.6(2)
O3 C13 C14 C19 -8.8(3)
O2 C13 C14 C19 171.56(17)
O3 C13 C14 C15 170.1(2)
O2 C13 C14 C15 -9.6(3)
C19 C14 C15 C16 2.6(3)
C13 C14 C15 C16 -176.27(18)
C14 C15 C16 C17 -1.0(3)
C15 C16 C17 C18 -1.5(3)
C15 C16 C17 N1 174.78(18)
C16 C17 C18 C19 2.3(3)
N1 C17 C18 C19 -173.87(18)
C17 C18 C19 C14 -0.7(3)
C15 C14 C19 C18 -1.7(3)
C13 C14 C19 C18 177.20(19)
C16 C17 N1 O4 -179.41(19)
C18 C17 N1 O4 -3.0(3)
C16 C17 N1 O5 -0.9(3)
C18 C17 N1 O5 175.5(2)
O3 C13 O2 C1 2.6(3)
C14 C13 O2 C1 -177.78(16)
C10 C1 O2 C13 149.92(17)
C2 C1 O2 C13 -83.4(2)
